data_4065955
loop_
_publ_author_name
'Newman, Paul D.'
'Cavell, Kingsley J.'
'Kariuki, Benson M.'

_publ_section_title
;
 Metal Complexes of Chiral NHCs Containing a Fused Six- and Seven-Membered
 Central Ring
;
_journal_issue 12
_journal_name_full Organometallics
_journal_page_first 2724
_journal_paper_doi 10.1021/om1002107
_journal_volume 29
_journal_year 2010
_chemical_absolute_configuration ad
_chemical_formula_moiety 'C37 H54 F6 N4 Ni O2 P'
_chemical_formula_sum 'C37 H54 F6 N4 Ni O2 P'
_chemical_formula_weight 790.52
_chemical_name_systematic
;
 ?
;
_space_group_IT_number 4
_symmetry_cell_setting monoclinic
_symmetry_space_group_name_Hall 'P 2yb'
_symmetry_space_group_name_H-M 'P 1 21 1'
_atom_sites_solution_hydrogens geom
_atom_sites_solution_primary direct
_atom_sites_solution_secondary difmap
_audit_creation_method SHELXL-97
_cell_angle_alpha 90.00
_cell_angle_beta 114.746(3)
_cell_angle_gamma 90.00
_cell_formula_units_Z 4
_cell_length_a 18.6743(10)
_cell_length_b 11.3718(7)
_cell_length_c 19.8153(8)
_cell_measurement_reflns_used 7424
_cell_measurement_temperature 150(2)
_cell_measurement_theta_max 25.68
_cell_measurement_theta_min 1.13
_cell_volume 3821.6(4)
_computing_cell_refinement DENZO/SCALEPACK
_computing_data_collection 'cOLLECT,Nonius BV, 1997-2001'
_computing_data_reduction DENZO/SCALEPACK
_computing_structure_refinement SHELXL-97
_computing_structure_solution SHELXs-97
_diffrn_ambient_temperature 150(2)
_diffrn_measured_fraction_theta_full 0.989
_diffrn_measured_fraction_theta_max 0.989
_diffrn_measurement_device_type 'Nonius Kappa CCD'
_diffrn_measurement_method 'CCD scans'
_diffrn_radiation_monochromator graphite
_diffrn_radiation_source 'fine-focus sealed tube'
_diffrn_radiation_type MoK\a
_diffrn_radiation_wavelength 0.71073
_diffrn_reflns_av_R_equivalents 0.1010
_diffrn_reflns_av_sigmaI/netI 0.1308
_diffrn_reflns_limit_h_max 22
_diffrn_reflns_limit_h_min -22
_diffrn_reflns_limit_k_max 13
_diffrn_reflns_limit_k_min -13
_diffrn_reflns_limit_l_max 24
_diffrn_reflns_limit_l_min -24
_diffrn_reflns_number 12313
_diffrn_reflns_theta_full 25.68
_diffrn_reflns_theta_max 25.68
_diffrn_reflns_theta_min 1.13
_exptl_absorpt_coefficient_mu 0.617
_exptl_absorpt_correction_T_max 0.9758
_exptl_absorpt_correction_T_min 0.8366
_exptl_absorpt_correction_type empirical
_exptl_absorpt_process_details Denzo/Scalepack
_exptl_crystal_colour orange
_exptl_crystal_density_diffrn 1.374
_exptl_crystal_density_method 'not measured'
_exptl_crystal_description plate
_exptl_crystal_F_000 1668
_exptl_crystal_size_max 0.30
_exptl_crystal_size_mid 0.30
_exptl_crystal_size_min 0.04
_refine_diff_density_max 0.535
_refine_diff_density_min -0.646
_refine_diff_density_rms 0.093
_refine_ls_abs_structure_details 'Flack H D (1983), Acta Cryst. A39, 876-881'
_refine_ls_abs_structure_Flack 0.03(3)
_refine_ls_extinction_method none
_refine_ls_goodness_of_fit_ref 1.023
_refine_ls_hydrogen_treatment constr
_refine_ls_matrix_type full
_refine_ls_number_parameters 819
_refine_ls_number_reflns 12313
_refine_ls_number_restraints 66
_refine_ls_restrained_S_all 1.026
_refine_ls_R_factor_all 0.1831
_refine_ls_R_factor_gt 0.1083
_refine_ls_shift/su_max 0.003
_refine_ls_shift/su_mean 0.000
_refine_ls_structure_factor_coef Fsqd
_refine_ls_weighting_details 'calc w=1/[\s^2^(Fo^2^)+(0.1060P)^2^+16.9637P] where P=(Fo^2^+2Fc^2^)/3'
_refine_ls_weighting_scheme calc
_refine_ls_wR_factor_gt 0.2315
_refine_ls_wR_factor_ref 0.2781
_reflns_number_gt 7424
_reflns_number_total 12313
_reflns_threshold_expression >2sigma(I)
_cod_data_source_file om1002107_si_001.cif
_cod_data_source_block cmpd6b
_cod_depositor_comments
;
The following automatic conversions were performed:

'_symmetry_cell_setting' value 'Monoclinic' changed to 'monoclinic'
according to /home/saulius/struct/CIF-dictionaries/cif_core.dic
dictionary named 'cif_core.dic' version 2.4.1 from 2010-06-29.

Automatic conversion script
Id: cif_fix_values 1715 2011-07-08 13:25:40Z adriana 
;
_cod_original_cell_volume 3821.6(3)
_cod_original_sg_symbol_H-M P21
_cod_database_code 4065955

loop_
_symmetry_equiv_pos_as_xyz
'x, y, z'
'-x, y+1/2, -z'

loop_
_atom_site_label
_atom_site_type_symbol
_atom_site_fract_x
_atom_site_fract_y
_atom_site_fract_z
_atom_site_U_iso_or_equiv
_atom_site_adp_type
_atom_site_occupancy
_atom_site_symmetry_multiplicity
_atom_site_calc_flag
_atom_site_refinement_flags
C1 C 0.6373(7) 0.6112(12) 0.3916(6) 0.047(3) Uani 1 1 d .
C2 C 0.6776(7) 0.4113(10) 0.3639(7) 0.050(3) Uani 1 1 d .
C3 C 0.7601(7) 0.4733(11) 0.3875(7) 0.058(3) Uani 1 1 d .
C4 C 0.7694(7) 0.5214(11) 0.4628(7) 0.057(3) Uani 1 1 d .
H4 H 0.8244 0.5497 0.4928 0.068 Uiso 1 1 calc R
C5 C 0.6881(8) 0.3468(12) 0.4363(7) 0.062(3) Uani 1 1 d .
H5A H 0.6372 0.3423 0.4406 0.075 Uiso 1 1 calc R
H5B H 0.7080 0.2659 0.4368 0.075 Uiso 1 1 calc R
C6 C 0.7484(8) 0.4199(13) 0.5007(7) 0.070(4) Uani 1 1 d .
H6A H 0.7249 0.4489 0.5340 0.084 Uiso 1 1 calc R
H6B H 0.7957 0.3725 0.5302 0.084 Uiso 1 1 calc R
C7 C 0.6535(9) 0.3343(13) 0.2965(7) 0.081(4) Uani 1 1 d .
H7A H 0.6476 0.3823 0.2534 0.122 Uiso 1 1 calc R
H7B H 0.6032 0.2961 0.2872 0.122 Uiso 1 1 calc R
H7C H 0.6940 0.2743 0.3049 0.122 Uiso 1 1 calc R
C8 C 0.8264(9) 0.3838(14) 0.4001(10) 0.089(5) Uani 1 1 d .
H8A H 0.8250 0.3220 0.4340 0.134 Uiso 1 1 calc R
H8B H 0.8775 0.4239 0.4219 0.134 Uiso 1 1 calc R
H8C H 0.8190 0.3485 0.3525 0.134 Uiso 1 1 calc R
C9 C 0.7642(9) 0.5646(12) 0.3350(8) 0.078(4) Uani 1 1 d .
H9A H 0.7566 0.5274 0.2879 0.117 Uiso 1 1 calc R
H9B H 0.8159 0.6030 0.3567 0.117 Uiso 1 1 calc R
H9C H 0.7228 0.6233 0.3261 0.117 Uiso 1 1 calc R
C10 C 0.5408(8) 0.5082(12) 0.2933(7) 0.062(4) Uani 1 1 d .
H10A H 0.5288 0.4262 0.2752 0.075 Uiso 1 1 calc R
H10B H 0.5022 0.5316 0.3131 0.075 Uiso 1 1 calc R
C11 C 0.5313(7) 0.5853(11) 0.2305(6) 0.048(3) Uani 1 1 d .
C12 C 0.5098(9) 0.5458(13) 0.1595(7) 0.073(4) Uani 1 1 d .
H12 H 0.5006 0.4643 0.1488 0.088 Uiso 1 1 calc R
C13 C 0.5012(9) 0.6237(13) 0.1029(7) 0.070(4) Uani 1 1 d .
H13 H 0.4845 0.5965 0.0533 0.084 Uiso 1 1 calc R
C14 C 0.5176(8) 0.7436(14) 0.1197(7) 0.064(3) Uani 1 1 d .
H14 H 0.5146 0.7990 0.0827 0.077 Uiso 1 1 calc R
C15 C 0.5383(7) 0.7775(12) 0.1929(6) 0.053(3) Uani 1 1 d .
H15 H 0.5477 0.8586 0.2046 0.064 Uiso 1 1 calc R
C16 C 0.7344(7) 0.7253(12) 0.4887(6) 0.054(3) Uani 1 1 d .
H16A H 0.7854 0.7131 0.5321 0.065 Uiso 1 1 calc R
H16B H 0.6950 0.7481 0.5077 0.065 Uiso 1 1 calc R
C17 C 0.7429(7) 0.8232(11) 0.4422(7) 0.051(3) Uani 1 1 d .
C18 C 0.8133(8) 0.8843(15) 0.4580(8) 0.072(4) Uani 1 1 d .
H18 H 0.8601 0.8587 0.4982 0.086 Uiso 1 1 calc R
C19 C 0.8166(9) 0.9808(13) 0.4169(9) 0.072(4) Uani 1 1 d .
H19 H 0.8640 1.0238 0.4291 0.086 Uiso 1 1 calc R
C20 C 0.7471(8) 1.0116(13) 0.3569(8) 0.062(4) Uani 1 1 d .
H20 H 0.7463 1.0758 0.3259 0.075 Uiso 1 1 calc R
C21 C 0.6794(7) 0.9486(12) 0.3425(7) 0.054(3) Uani 1 1 d .
H21 H 0.6331 0.9711 0.3006 0.065 Uiso 1 1 calc R
C22 C 0.5260(6) 0.7494(13) 0.4340(6) 0.048(3) Uani 1 1 d .
H22 H 0.5380 0.6682 0.4431 0.058 Uiso 1 1 calc R
C23 C 0.4739(7) 0.7799(10) 0.3618(7) 0.048(3) Uani 1 1 d .
H23 H 0.4293 0.7318 0.3353 0.057 Uiso 1 1 calc R
C24 C 0.4873(6) 0.8821(11) 0.3278(6) 0.049(3) Uani 1 1 d .
H24A H 0.4368 0.8999 0.2850 0.058 Uiso 1 1 calc R
H24B H 0.5249 0.8592 0.3068 0.058 Uiso 1 1 calc R
C25 C 0.5172(8) 0.9988(12) 0.3683(7) 0.055(3) Uani 1 1 d .
H25A H 0.5200 1.0578 0.3327 0.066 Uiso 1 1 calc R
H25B H 0.5712 0.9877 0.4076 0.066 Uiso 1 1 calc R
C26 C 0.4628(8) 1.0458(11) 0.4040(7) 0.063(4) Uani 1 1 d .
H26 H 0.4458 1.1254 0.3972 0.075 Uiso 1 1 calc R
C27 C 0.4373(8) 0.9641(14) 0.4494(7) 0.064(4) Uani 1 1 d .
H27 H 0.3832 0.9511 0.4377 0.077 Uiso 1 1 calc R
C28 C 0.5049(9) 0.9002(15) 0.5177(7) 0.074(4) Uani 1 1 d .
H28A H 0.5337 0.9602 0.5556 0.089 Uiso 1 1 calc R
H28B H 0.4800 0.8453 0.5402 0.089 Uiso 1 1 calc R
C29 C 0.5653(8) 0.8309(13) 0.4990(6) 0.058(3) Uani 1 1 d .
H29A H 0.5992 0.8870 0.4875 0.069 Uiso 1 1 calc R
H29B H 0.5995 0.7845 0.5430 0.069 Uiso 1 1 calc R
C30 C 0.8769(9) 0.7396(14) 0.1349(7) 0.066(4) Uani 1 1 d .
C31 C 0.7553(9) 0.8569(16) 0.0819(8) 0.076(4) Uani 1 1 d .
C32 C 0.7867(9) 0.9019(13) 0.1625(8) 0.075(4) Uani 1 1 d .
C33 C 0.8652(9) 0.9406(14) 0.1782(9) 0.077(4) Uani 1 1 d .
H33 H 0.8900 0.9842 0.2263 0.092 Uiso 1 1 calc R
C34 C 0.7878(10) 0.9538(12) 0.0447(9) 0.091(6) Uani 1 1 d .
H34A H 0.7461 1.0112 0.0166 0.110 Uiso 1 1 calc R
H34B H 0.8078 0.9175 0.0105 0.110 Uiso 1 1 calc R
C35 C 0.8571(10) 1.0156(17) 0.1122(10) 0.099(5) Uani 1 1 d .
H35A H 0.9065 1.0155 0.1051 0.119 Uiso 1 1 calc R
H35B H 0.8432 1.0976 0.1184 0.119 Uiso 1 1 calc R
C36 C 0.6724(10) 0.8250(15) 0.0427(11) 0.101(5) Uani 1 1 d .
H36A H 0.6622 0.7968 -0.0072 0.151 Uiso 1 1 calc R
H36B H 0.6395 0.8941 0.0389 0.151 Uiso 1 1 calc R
H36C H 0.6597 0.7628 0.0701 0.151 Uiso 1 1 calc R
C37 C 0.7383(12) 1.0033(16) 0.1701(9) 0.112(6) Uani 1 1 d .
H37A H 0.6843 0.9767 0.1577 0.168 Uiso 1 1 calc R
H37B H 0.7373 1.0668 0.1363 0.168 Uiso 1 1 calc R
H37C H 0.7618 1.0323 0.2214 0.168 Uiso 1 1 calc R
C38 C 0.7765(10) 0.8053(14) 0.2145(9) 0.087(5) Uani 1 1 d .
H38A H 0.7206 0.7850 0.1968 0.130 Uiso 1 1 calc R
H38B H 0.7961 0.8357 0.2653 0.130 Uiso 1 1 calc R
H38C H 0.8066 0.7351 0.2137 0.130 Uiso 1 1 calc R
C39 C 0.7702(7) 0.6398(15) 0.0405(7) 0.069(4) Uani 1 1 d .
H39A H 0.8039 0.6186 0.0148 0.083 Uiso 1 1 calc R
H39B H 0.7173 0.6595 0.0017 0.083 Uiso 1 1 calc R
C40 C 0.7625(8) 0.5358(14) 0.0809(7) 0.065(4) Uani 1 1 d .
C41 C 0.6907(9) 0.4844(15) 0.0677(9) 0.080(4) Uani 1 1 d .
H41 H 0.6432 0.5140 0.0301 0.096 Uiso 1 1 calc R
C42 C 0.6896(7) 0.3901(15) 0.1101(8) 0.068(4) Uani 1 1 d .
H42 H 0.6404 0.3578 0.1039 0.082 Uiso 1 1 calc R
C43 C 0.7583(10) 0.3407(15) 0.1615(8) 0.074(4) Uani 1 1 d .
H43 H 0.7573 0.2713 0.1878 0.089 Uiso 1 1 calc R
C44 C 0.8289(8) 0.3961(12) 0.1733(7) 0.055(3) Uani 1 1 d .
H44 H 0.8768 0.3639 0.2089 0.066 Uiso 1 1 calc R
C45 C 0.9896(10) 0.8286(14) 0.2335(8) 0.078(4) Uani 1 1 d .
H45A H 1.0059 0.9070 0.2566 0.094 Uiso 1 1 calc R
H45B H 1.0262 0.8046 0.2115 0.094 Uiso 1 1 calc R
C46 C 0.9919(8) 0.7370(14) 0.2934(7) 0.068(4) Uani 1 1 d .
C47 C 1.0135(10) 0.7757(16) 0.3650(8) 0.086(5) Uani 1 1 d .
H47 H 1.0241 0.8563 0.3776 0.104 Uiso 1 1 calc R
C48 C 1.0191(9) 0.6909(17) 0.4189(8) 0.083(5) Uani 1 1 d .
H48 H 1.0361 0.7127 0.4696 0.099 Uiso 1 1 calc R
C49 C 1.0002(8) 0.5789(15) 0.3977(6) 0.065(4) Uani 1 1 d .
H49 H 1.0032 0.5206 0.4331 0.078 Uiso 1 1 calc R
C50 C 0.9760(7) 0.5489(13) 0.3233(6) 0.057(3) Uani 1 1 d .
H50 H 0.9633 0.4692 0.3089 0.069 Uiso 1 1 calc R
C51 C 0.9749(7) 0.6027(13) 0.0771(6) 0.057(3) Uani 1 1 d .
H51A H 1.0026 0.6654 0.0628 0.068 Uiso 1 1 calc R
H51B H 0.9325 0.6421 0.0862 0.068 Uiso 1 1 calc R
C52 C 1.0298(8) 0.5603(18) 0.1477(8) 0.079(5) Uani 1 1 d .
H52 H 1.0762 0.6047 0.1749 0.095 Uiso 1 1 calc R
C53 C 1.0174(9) 0.4564(15) 0.1775(8) 0.068(4) Uani 1 1 d .
H53 H 1.0307 0.4533 0.2293 0.082 Uiso 1 1 calc R
C54 C 0.9837(7) 0.3478(11) 0.1313(7) 0.052(3) Uani 1 1 d .
H54A H 0.9294 0.3657 0.0948 0.062 Uiso 1 1 calc R
H54B H 0.9801 0.2851 0.1644 0.062 Uiso 1 1 calc R
C55 C 1.0299(9) 0.2995(14) 0.0890(8) 0.073(4) Uani 1 1 d .
H55A H 1.0789 0.2622 0.1252 0.088 Uiso 1 1 calc R
H55B H 0.9980 0.2375 0.0545 0.088 Uiso 1 1 calc R
C56 C 1.0519(10) 0.3912(15) 0.0448(10) 0.080(5) Uani 1 1 d .
H56 H 1.1056 0.4068 0.0556 0.097 Uiso 1 1 calc R
C57 C 0.9875(10) 0.4553(13) -0.0154(8) 0.073(4) Uani 1 1 d .
H57 H 0.9799 0.4511 -0.0658 0.088 Uiso 1 1 calc R
C58 C 0.9345(8) 0.5286(13) 0.0094(7) 0.058(3) Uani 1 1 d .
H58A H 0.9021 0.5809 -0.0321 0.069 Uiso 1 1 calc R
H58B H 0.8979 0.4747 0.0187 0.069 Uiso 1 1 calc R
N1 N 0.6212(5) 0.5128(9) 0.3540(5) 0.048(2) Uani 1 1 d .
N2 N 0.7106(6) 0.6181(10) 0.4490(5) 0.059(3) Uani 1 1 d .
N3 N 0.5459(5) 0.7035(9) 0.2477(5) 0.049(3) Uani 1 1 d .
N4 N 0.6741(5) 0.8581(9) 0.3831(5) 0.045(2) Uani 1 1 d .
N5 N 0.8029(7) 0.7450(10) 0.0848(6) 0.059(3) Uani 1 1 d .
N6 N 0.9103(8) 0.8335(10) 0.1769(7) 0.072(3) Uani 1 1 d .
N7 N 0.8320(6) 0.4957(9) 0.1356(5) 0.047(2) Uani 1 1 d .
N8 N 0.9698(6) 0.6294(9) 0.2704(5) 0.053(3) Uani 1 1 d .
F1 F 0.5247(6) 0.0243(8) 0.0878(5) 0.090(3) Uani 1 1 d .
F2 F 0.5037(10) 0.2084(12) 0.0547(6) 0.161(6) Uani 1 1 d .
F3 F 0.6007(5) 0.1649(12) 0.1648(6) 0.136(5) Uani 1 1 d .
F4 F 0.4195(5) 0.1165(13) 0.0890(6) 0.139(5) Uani 1 1 d .
F5 F 0.5195(8) 0.0707(9) 0.1966(5) 0.124(4) Uani 1 1 d .
F6 F 0.4919(5) 0.2531(8) 0.1611(5) 0.101(3) Uani 1 1 d .
F7 F -0.0332(13) 0.632(2) 0.5523(7) 0.241(11) Uani 1 1 d .
F8 F 0.0735(10) 0.611(2) 0.6445(10) 0.252(11) Uani 1 1 d .
F9 F 0.0214(11) 0.7842(11) 0.5963(11) 0.190(7) Uani 1 1 d .
F10 F 0.0315(9) 0.7173(19) 0.7105(7) 0.240(11) Uani 1 1 d .
F11 F -0.0748(7) 0.7449(17) 0.6229(9) 0.206(9) Uani 1 1 d .
F12 F -0.0280(11) 0.5692(11) 0.6624(11) 0.196(8) Uani 1 1 d .
P1 P 0.5089(2) 0.1387(3) 0.12568(19) 0.0626(10) Uani 1 1 d .
P2 P 0.0003(2) 0.6753(4) 0.63337(18) 0.0586(9) Uani 1 1 d .
Ni1 Ni 0.57312(8) 0.74923(13) 0.35554(7) 0.0430(4) Uani 1 1 d .
Ni2 Ni 0.93511(9) 0.59229(13) 0.15922(8) 0.0483(4) Uani 1 1 d .
C59 C 0.1711(17) 0.936(2) 0.2600(17) 0.242(17) Uiso 1 1 d D
H59A H 0.1420 0.8994 0.2864 0.290 Uiso 1 1 calc R
H59B H 0.1780 0.8778 0.2259 0.290 Uiso 1 1 calc R
C60 C 0.1321(13) 1.049(2) 0.2201(11) 0.150(9) Uiso 1 1 d D
H60A H 0.1448 1.0625 0.1770 0.180 Uiso 1 1 calc R
H60B H 0.0742 1.0431 0.2019 0.180 Uiso 1 1 calc R
C61 C 0.1635(15) 1.1493(19) 0.2754(14) 0.177(11) Uiso 1 1 d D
H61A H 0.1756 1.2189 0.2519 0.213 Uiso 1 1 calc R
H61B H 0.1248 1.1721 0.2951 0.213 Uiso 1 1 calc R
C62 C 0.2374(14) 1.100(2) 0.3360(13) 0.181(11) Uiso 1 1 d D
H62A H 0.2836 1.1499 0.3431 0.217 Uiso 1 1 calc R
H62B H 0.2321 1.0959 0.3836 0.217 Uiso 1 1 calc R
O1 O 0.2452(13) 0.986(2) 0.3105(12) 0.219(9) Uiso 1 1 d D
C63 C 0.3339(18) 0.199(2) 0.2152(16) 0.200(13) Uiso 1 1 d D
H63A H 0.3091 0.1414 0.2360 0.240 Uiso 1 1 calc R
H63B H 0.3712 0.1583 0.1995 0.240 Uiso 1 1 calc R
C64 C 0.2728(14) 0.267(2) 0.1517(13) 0.164(9) Uiso 1 1 d D
H64A H 0.2799 0.2535 0.1056 0.197 Uiso 1 1 calc R
H64B H 0.2192 0.2408 0.1434 0.197 Uiso 1 1 calc R
C65 C 0.2820(16) 0.392(2) 0.1704(15) 0.195(12) Uiso 1 1 d D
H65A H 0.2803 0.4386 0.1275 0.235 Uiso 1 1 calc R
H65B H 0.2386 0.4190 0.1830 0.235 Uiso 1 1 calc R
C66 C 0.3566(15) 0.408(2) 0.2329(14) 0.164(10) Uiso 1 1 d D
H66A H 0.3529 0.4691 0.2672 0.197 Uiso 1 1 calc R
H66B H 0.3980 0.4315 0.2167 0.197 Uiso 1 1 calc R
O2 O 0.3728(16) 0.293(3) 0.2681(13) 0.280(13) Uiso 1 1 d D
C67 C 0.6900(16) 0.147(3) 0.5828(14) 0.178(11) Uiso 1 1 d D
H67A H 0.6371 0.1408 0.5412 0.213 Uiso 1 1 calc R
H67B H 0.7036 0.2311 0.5949 0.213 Uiso 1 1 calc R
C68 C 0.6959(13) 0.079(2) 0.6489(12) 0.154(8) Uiso 1 1 d D
H68A H 0.6790 0.1269 0.6813 0.185 Uiso 1 1 calc R
H68B H 0.6626 0.0073 0.6336 0.185 Uiso 1 1 calc R
C69 C 0.7800(16) 0.047(3) 0.6879(14) 0.218(14) Uiso 1 1 d D
H69A H 0.8117 0.1150 0.7156 0.261 Uiso 1 1 calc R
H69B H 0.7874 -0.0187 0.7230 0.261 Uiso 1 1 calc R
C70 C 0.8017(15) 0.012(3) 0.6292(15) 0.169(10) Uiso 1 1 d D
H70A H 0.7916 -0.0725 0.6177 0.202 Uiso 1 1 calc R
H70B H 0.8579 0.0294 0.6421 0.202 Uiso 1 1 calc R
O3 O 0.7499(19) 0.085(3) 0.5676(15) 0.307(15) Uiso 1 1 d D
C71 C 0.7657(14) 0.181(2) 0.8559(13) 0.161(9) Uiso 1 1 d D
H71A H 0.7708 0.0941 0.8537 0.193 Uiso 1 1 calc R
H71B H 0.7819 0.2183 0.8195 0.193 Uiso 1 1 calc R
C72 C 0.6836(13) 0.216(3) 0.8438(15) 0.196(12) Uiso 1 1 d D
H72A H 0.6520 0.2359 0.7909 0.235 Uiso 1 1 calc R
H72B H 0.6572 0.1508 0.8575 0.235 Uiso 1 1 calc R
C73 C 0.6911(19) 0.321(3) 0.8919(19) 0.262(19) Uiso 1 1 d D
H73A H 0.6998 0.3942 0.8692 0.314 Uiso 1 1 calc R
H73B H 0.6442 0.3308 0.9026 0.314 Uiso 1 1 calc R
C74 C 0.7612(19) 0.288(3) 0.9587(15) 0.225(15) Uiso 1 1 d D
H74A H 0.7888 0.3585 0.9869 0.270 Uiso 1 1 calc R
H74B H 0.7467 0.2368 0.9915 0.270 Uiso 1 1 calc R
O4 O 0.8099(12) 0.225(2) 0.9299(12) 0.229(10) Uiso 1 1 d D

loop_
_atom_site_aniso_label
_atom_site_aniso_U_11
_atom_site_aniso_U_22
_atom_site_aniso_U_33
_atom_site_aniso_U_23
_atom_site_aniso_U_13
_atom_site_aniso_U_12
C1 0.046(7) 0.053(8) 0.042(6) 0.001(6) 0.019(5) -0.001(6)
C2 0.064(8) 0.026(6) 0.066(7) 0.001(6) 0.034(6) 0.006(6)
C3 0.053(8) 0.042(7) 0.083(9) 0.012(7) 0.033(7) 0.019(6)
C4 0.053(7) 0.046(8) 0.068(8) 0.011(6) 0.023(6) 0.003(6)
C5 0.061(8) 0.040(7) 0.077(9) 0.014(7) 0.020(7) 0.020(6)
C6 0.067(9) 0.076(10) 0.063(8) 0.003(8) 0.023(7) 0.017(7)
C7 0.100(11) 0.058(9) 0.068(9) -0.018(8) 0.018(8) 0.018(8)
C8 0.082(10) 0.074(11) 0.124(13) -0.003(10) 0.054(9) 0.020(8)
C9 0.100(11) 0.060(10) 0.105(10) 0.001(8) 0.073(9) -0.002(8)
C10 0.087(10) 0.032(7) 0.066(8) -0.007(6) 0.031(7) -0.015(7)
C11 0.060(7) 0.038(7) 0.050(6) -0.005(6) 0.026(5) -0.002(6)
C12 0.091(10) 0.052(9) 0.064(8) 0.007(7) 0.020(7) -0.009(7)
C13 0.084(10) 0.069(11) 0.055(7) -0.023(8) 0.027(7) -0.007(8)
C14 0.080(9) 0.051(8) 0.066(8) 0.014(8) 0.035(6) 0.000(8)
C15 0.053(7) 0.049(8) 0.050(7) -0.011(6) 0.014(5) 0.002(6)
C16 0.047(6) 0.066(9) 0.043(6) 0.001(6) 0.012(5) -0.001(6)
C17 0.042(7) 0.050(8) 0.065(7) 0.003(6) 0.026(6) 0.001(6)
C18 0.056(8) 0.080(11) 0.068(8) 0.002(8) 0.014(6) -0.008(8)
C19 0.074(10) 0.059(10) 0.092(10) -0.013(8) 0.045(9) -0.014(8)
C20 0.067(9) 0.049(8) 0.081(9) 0.005(7) 0.043(8) -0.016(7)
C21 0.052(8) 0.052(9) 0.057(7) 0.000(6) 0.021(6) -0.003(6)
C22 0.060(7) 0.040(7) 0.055(6) 0.000(7) 0.034(5) -0.003(7)
C23 0.036(6) 0.035(8) 0.083(8) -0.010(6) 0.037(6) -0.006(5)
C24 0.036(6) 0.052(9) 0.052(6) 0.009(6) 0.011(5) 0.017(6)
C25 0.076(9) 0.046(8) 0.054(7) 0.002(6) 0.038(6) 0.015(7)
C26 0.094(10) 0.032(7) 0.084(9) 0.003(6) 0.058(8) 0.017(7)
C27 0.049(7) 0.084(11) 0.076(8) 0.003(8) 0.043(6) 0.016(7)
C28 0.099(10) 0.080(11) 0.074(9) 0.015(8) 0.066(8) 0.022(9)
C29 0.066(8) 0.057(8) 0.052(7) 0.007(6) 0.027(6) -0.005(7)
C30 0.101(11) 0.060(10) 0.056(7) 0.001(8) 0.051(7) 0.025(9)
C31 0.069(10) 0.098(12) 0.070(9) -0.003(9) 0.038(7) 0.029(9)
C32 0.087(11) 0.047(8) 0.082(10) 0.003(7) 0.026(8) 0.019(8)
C33 0.083(11) 0.063(10) 0.083(10) 0.007(8) 0.035(8) -0.008(8)
C34 0.109(13) 0.035(8) 0.084(10) 0.010(8) -0.006(9) 0.020(8)
C35 0.099(13) 0.087(13) 0.129(14) 0.029(12) 0.067(11) 0.003(10)
C36 0.097(13) 0.075(12) 0.136(14) -0.038(11) 0.055(11) -0.014(9)
C37 0.172(18) 0.092(14) 0.095(11) 0.020(10) 0.078(12) 0.054(13)
C38 0.126(13) 0.070(10) 0.104(11) -0.013(9) 0.087(11) -0.012(9)
C39 0.047(7) 0.097(12) 0.057(7) 0.026(8) 0.015(6) 0.029(7)
C40 0.061(9) 0.075(10) 0.055(7) -0.002(7) 0.022(6) -0.002(7)
C41 0.059(9) 0.072(11) 0.100(11) 0.002(10) 0.025(8) 0.002(8)
C42 0.034(7) 0.085(12) 0.088(10) -0.033(9) 0.027(7) -0.015(7)
C43 0.099(12) 0.069(10) 0.064(8) -0.023(8) 0.044(8) -0.012(9)
C44 0.067(9) 0.043(8) 0.060(7) -0.011(6) 0.031(6) -0.002(7)
C45 0.102(12) 0.057(10) 0.078(10) -0.002(8) 0.041(9) -0.001(8)
C46 0.087(9) 0.056(9) 0.059(7) -0.003(8) 0.030(6) -0.017(8)
C47 0.118(13) 0.084(12) 0.072(9) -0.040(9) 0.055(9) -0.041(10)
C48 0.085(11) 0.098(13) 0.054(8) 0.004(9) 0.018(7) -0.025(9)
C49 0.062(8) 0.076(11) 0.046(7) -0.005(7) 0.013(6) 0.000(8)
C50 0.053(8) 0.065(9) 0.045(6) 0.001(7) 0.011(5) 0.004(6)
C51 0.070(8) 0.055(8) 0.070(7) -0.002(7) 0.052(7) 0.008(7)
C52 0.043(8) 0.125(17) 0.073(9) -0.032(10) 0.028(7) 0.006(9)
C53 0.081(10) 0.065(11) 0.074(9) -0.009(8) 0.048(8) 0.008(8)
C54 0.059(8) 0.034(7) 0.067(7) -0.001(6) 0.031(6) 0.010(6)
C55 0.064(9) 0.078(12) 0.087(9) -0.004(8) 0.040(7) 0.018(7)
C56 0.083(10) 0.065(10) 0.123(12) 0.010(10) 0.073(10) 0.027(9)
C57 0.103(12) 0.061(10) 0.079(9) -0.002(8) 0.060(9) 0.003(9)
C58 0.066(8) 0.060(9) 0.057(7) 0.006(7) 0.036(6) 0.011(7)
N1 0.051(6) 0.036(6) 0.052(6) 0.000(5) 0.017(5) 0.006(5)
N2 0.051(6) 0.062(8) 0.057(6) 0.008(6) 0.015(5) 0.017(5)
N3 0.055(6) 0.049(7) 0.043(5) -0.008(5) 0.020(4) 0.000(5)
N4 0.046(6) 0.040(6) 0.044(5) -0.005(5) 0.016(4) 0.000(5)
N5 0.081(8) 0.045(6) 0.067(6) 0.011(6) 0.047(6) 0.018(6)
N6 0.124(11) 0.027(6) 0.084(8) 0.005(6) 0.062(8) 0.018(7)
N7 0.052(6) 0.040(6) 0.054(5) -0.005(5) 0.026(5) 0.005(5)
N8 0.068(7) 0.034(6) 0.050(5) -0.010(5) 0.020(5) -0.009(5)
F1 0.122(7) 0.069(6) 0.082(5) -0.026(5) 0.045(5) -0.002(5)
F2 0.279(16) 0.129(11) 0.119(8) 0.050(8) 0.128(10) 0.032(10)
F3 0.065(6) 0.159(10) 0.166(9) -0.078(9) 0.030(6) 0.011(6)
F4 0.061(5) 0.215(14) 0.125(7) -0.063(9) 0.023(5) -0.051(7)
F5 0.234(12) 0.071(6) 0.081(5) 0.035(5) 0.080(7) 0.066(7)
F6 0.097(6) 0.049(5) 0.144(7) -0.041(6) 0.036(5) 0.007(5)
F7 0.36(2) 0.29(2) 0.118(9) -0.086(13) 0.146(13) -0.18(2)
F8 0.207(15) 0.36(3) 0.256(17) 0.057(17) 0.163(15) 0.197(17)
F9 0.256(17) 0.087(10) 0.32(2) -0.016(11) 0.216(17) -0.041(10)
F10 0.199(14) 0.34(3) 0.105(8) -0.148(13) -0.010(8) 0.039(15)
F11 0.131(9) 0.281(19) 0.258(15) 0.194(16) 0.133(10) 0.131(12)
F12 0.31(2) 0.075(9) 0.31(2) 0.022(10) 0.247(18) -0.029(10)
P1 0.070(2) 0.047(2) 0.0592(19) 0.0059(17) 0.0157(17) 0.0083(17)
P2 0.056(2) 0.056(2) 0.0611(19) -0.0065(17) 0.0217(15) -0.0003(17)
Ni1 0.0445(8) 0.0376(8) 0.0479(7) 0.0013(7) 0.0202(6) 0.0056(7)
Ni2 0.0597(10) 0.0395(9) 0.0477(8) 0.0004(7) 0.0245(7) 0.0045(8)

loop_
_atom_type_symbol
_atom_type_description
_atom_type_scat_dispersion_real
_atom_type_scat_dispersion_imag
_atom_type_scat_source
C C 0.0033 0.0016 'International Tables Vol C Tables 4.2.6.8 and 6.1.1.4'
H H 0.0000 0.0000 'International Tables Vol C Tables 4.2.6.8 and 6.1.1.4'
N N 0.0061 0.0033 'International Tables Vol C Tables 4.2.6.8 and 6.1.1.4'
F F 0.0171 0.0103 'International Tables Vol C Tables 4.2.6.8 and 6.1.1.4'
P P 0.1023 0.0942 'International Tables Vol C Tables 4.2.6.8 and 6.1.1.4'
Ni Ni 0.3393 1.1124 'International Tables Vol C Tables 4.2.6.8 and 6.1.1.4'
O O 0.0106 0.0060 'International Tables Vol C Tables 4.2.6.8 and 6.1.1.4'

loop_
_geom_angle_atom_site_label_1
_geom_angle_atom_site_label_2
_geom_angle_atom_site_label_3
_geom_angle
N1 C1 N2 115.7(11)
N1 C1 Ni1 121.9(8)
N2 C1 Ni1 120.9(9)
C7 C2 N1 113.3(10)
C7 C2 C5 115.0(11)
N1 C2 C5 107.0(9)
C7 C2 C3 114.6(11)
N1 C2 C3 103.7(9)
C5 C2 C3 102.0(10)
C9 C3 C4 114.3(11)
C9 C3 C8 107.5(11)
C4 C3 C8 108.8(11)
C9 C3 C2 115.7(11)
C4 C3 C2 98.5(9)
C8 C3 C2 111.9(11)
N2 C4 C6 109.1(10)
N2 C4 C3 108.0(9)
C6 C4 C3 105.3(10)
N2 C4 H4 111.4
C6 C4 H4 111.4
C3 C4 H4 111.4
C6 C5 C2 106.0(11)
C6 C5 H5A 110.5
C2 C5 H5A 110.5
C6 C5 H5B 110.5
C2 C5 H5B 110.5
H5A C5 H5B 108.7
C4 C6 C5 104.6(10)
C4 C6 H6A 110.8
C5 C6 H6A 110.8
C4 C6 H6B 110.8
C5 C6 H6B 110.8
H6A C6 H6B 108.9
C2 C7 H7A 109.5
C2 C7 H7B 109.5
H7A C7 H7B 109.5
C2 C7 H7C 109.5
H7A C7 H7C 109.5
H7B C7 H7C 109.5
C3 C8 H8A 109.5
C3 C8 H8B 109.5
H8A C8 H8B 109.5
C3 C8 H8C 109.5
H8A C8 H8C 109.5
H8B C8 H8C 109.5
C3 C9 H9A 109.5
C3 C9 H9B 109.5
H9A C9 H9B 109.5
C3 C9 H9C 109.5
H9A C9 H9C 109.5
H9B C9 H9C 109.5
C11 C10 N1 112.8(11)
C11 C10 H10A 109.0
N1 C10 H10A 109.0
C11 C10 H10B 109.0
N1 C10 H10B 109.0
H10A C10 H10B 107.8
C12 C11 N3 121.0(11)
C12 C11 C10 123.7(12)
N3 C11 C10 115.3(10)
C11 C12 C13 120.5(14)
C11 C12 H12 119.7
C13 C12 H12 119.7
C12 C13 C14 119.3(12)
C12 C13 H13 120.4
C14 C13 H13 120.4
C15 C14 C13 117.0(12)
C15 C14 H14 121.5
C13 C14 H14 121.5
N3 C15 C14 124.3(12)
N3 C15 H15 117.9
C14 C15 H15 117.9
N2 C16 C17 112.8(9)
N2 C16 H16A 109.0
C17 C16 H16A 109.0
N2 C16 H16B 109.0
C17 C16 H16B 109.0
H16A C16 H16B 107.8
N4 C17 C18 119.9(12)
N4 C17 C16 115.6(10)
C18 C17 C16 124.3(11)
C19 C18 C17 122.1(13)
C19 C18 H18 119.0
C17 C18 H18 119.0
C18 C19 C20 116.5(13)
C18 C19 H19 121.7
C20 C19 H19 121.7
C21 C20 C19 119.7(13)
C21 C20 H20 120.1
C19 C20 H20 120.1
N4 C21 C20 124.8(12)
N4 C21 H21 117.6
C20 C21 H21 117.6
C23 C22 C29 127.3(13)
C23 C22 Ni1 64.3(6)
C29 C22 Ni1 115.6(8)
C23 C22 H22 116.4
C29 C22 H22 116.4
Ni1 C22 H22 90.1
C22 C23 C24 120.3(11)
C22 C23 Ni1 75.3(6)
C24 C23 Ni1 75.8(6)
C22 C23 H23 119.8
C24 C23 H23 119.8
Ni1 C23 H23 120.1
C23 C24 C25 124.1(10)
C23 C24 Ni1 63.4(6)
C25 C24 Ni1 114.5(8)
C23 C24 H24A 106.3
C25 C24 H24A 106.3
Ni1 C24 H24A 136.0
C23 C24 H24B 106.3
C25 C24 H24B 106.3
Ni1 C24 H24B 47.3
H24A C24 H24B 106.4
C24 C25 C26 111.8(11)
C24 C25 H25A 109.3
C26 C25 H25A 109.3
C24 C25 H25B 109.3
C26 C25 H25B 109.3
H25A C25 H25B 107.9
C27 C26 C25 119.3(11)
C27 C26 H26 120.3
C25 C26 H26 120.3
C26 C27 C28 117.1(11)
C26 C27 H27 121.4
C28 C27 H27 121.4
C29 C28 C27 115.4(9)
C29 C28 H28A 108.4
C27 C28 H28A 108.4
C29 C28 H28B 108.4
C27 C28 H28B 108.4
H28A C28 H28B 107.5
C22 C29 C28 112.1(11)
C22 C29 H29A 109.2
C28 C29 H29A 109.2
C22 C29 H29B 109.2
C28 C29 H29B 109.2
H29A C29 H29B 107.9
N5 C30 N6 119.9(13)
N5 C30 Ni2 121.7(12)
N6 C30 Ni2 117.9(11)
C36 C31 N5 106.4(14)
C36 C31 C32 119.5(13)
N5 C31 C32 105.9(11)
C36 C31 C34 117.0(14)
N5 C31 C34 105.4(10)
C32 C31 C34 101.4(14)
C33 C32 C37 110.1(14)
C33 C32 C31 103.8(13)
C37 C32 C31 112.0(12)
C33 C32 C38 117.7(13)
C37 C32 C38 103.1(13)
C31 C32 C38 110.5(13)
C32 C33 N6 106.2(12)
C32 C33 C35 105.1(13)
N6 C33 C35 107.4(13)
C32 C33 H33 112.5
N6 C33 H33 112.5
C35 C33 H33 112.5
C31 C34 C35 104.6(12)
C31 C34 H34A 110.8
C35 C34 H34A 110.8
C31 C34 H34B 110.8
C35 C34 H34B 110.8
H34A C34 H34B 108.9
C33 C35 C34 103.4(13)
C33 C35 H35A 111.1
C34 C35 H35A 111.1
C33 C35 H35B 111.1
C34 C35 H35B 111.1
H35A C35 H35B 109.1
C31 C36 H36A 109.5
C31 C36 H36B 109.5
H36A C36 H36B 109.5
C31 C36 H36C 109.5
H36A C36 H36C 109.5
H36B C36 H36C 109.5
C32 C37 H37A 109.5
C32 C37 H37B 109.5
H37A C37 H37B 109.5
C32 C37 H37C 109.5
H37A C37 H37C 109.5
H37B C37 H37C 109.5
C32 C38 H38A 109.5
C32 C38 H38B 109.5
H38A C38 H38B 109.5
C32 C38 H38C 109.5
H38A C38 H38C 109.5
H38B C38 H38C 109.5
N5 C39 C40 116.4(10)
N5 C39 H39A 108.2
C40 C39 H39A 108.2
N5 C39 H39B 108.2
C40 C39 H39B 108.2
H39A C39 H39B 107.3
N7 C40 C41 122.0(14)
N7 C40 C39 115.0(12)
C41 C40 C39 123.0(13)
C42 C41 C40 118.5(14)
C42 C41 H41 120.8
C40 C41 H41 120.8
C41 C42 C43 121.7(13)
C41 C42 H42 119.1
C43 C42 H42 119.1
C42 C43 C44 117.5(15)
C42 C43 H43 121.2
C44 C43 H43 121.2
N7 C44 C43 122.4(13)
N7 C44 H44 118.8
C43 C44 H44 118.8
N6 C45 C46 108.0(12)
N6 C45 H45A 110.1
C46 C45 H45A 110.1
N6 C45 H45B 110.1
C46 C45 H45B 110.1
H45A C45 H45B 108.4
N8 C46 C47 124.8(13)
N8 C46 C45 117.0(11)
C47 C46 C45 118.2(14)
C46 C47 C48 117.4(15)
C46 C47 H47 121.3
C48 C47 H47 121.3
C49 C48 C47 119.0(14)
C49 C48 H48 120.5
C47 C48 H48 120.5
C48 C49 C50 119.4(14)
C48 C49 H49 120.3
C50 C49 H49 120.3
N8 C50 C49 122.5(13)
N8 C50 H50 118.8
C49 C50 H50 118.8
C52 C51 C58 125.1(14)
C52 C51 Ni2 63.6(7)
C58 C51 Ni2 117.7(9)
C52 C51 H51A 106.0
C58 C51 H51A 106.0
Ni2 C51 H51A 132.4
C52 C51 H51B 106.0
C58 C51 H51B 106.0
Ni2 C51 H51B 45.6
H51A C51 H51B 106.3
C53 C52 C51 121.8(15)
C53 C52 Ni2 77.4(9)
C51 C52 Ni2 74.4(7)
C53 C52 H52 119.1
C51 C52 H52 119.1
Ni2 C52 H52 120.0
C52 C53 C54 122.8(12)
C52 C53 Ni2 62.6(8)
C54 C53 Ni2 114.1(10)
C52 C53 H53 118.6
C54 C53 H53 118.6
Ni2 C53 H53 93.2
C53 C54 C55 115.9(12)
C53 C54 H54A 108.3
C55 C54 H54A 108.3
C53 C54 H54B 108.3
C55 C54 H54B 108.3
H54A C54 H54B 107.4
C56 C55 C54 114.7(12)
C56 C55 H55A 108.6
C54 C55 H55A 108.6
C56 C55 H55B 108.6
C54 C55 H55B 108.6
H55A C55 H55B 107.6
C57 C56 C55 118.4(13)
C57 C56 H56 120.8
C55 C56 H56 120.8
C56 C57 C58 115.3(11)
C56 C57 H57 122.4
C58 C57 H57 122.4
C51 C58 C57 116.4(11)
C51 C58 H58A 108.2
C57 C58 H58A 108.2
C51 C58 H58B 108.2
C57 C58 H58B 108.2
H58A C58 H58B 107.3
C1 N1 C10 113.9(10)
C1 N1 C2 126.6(10)
C10 N1 C2 119.4(10)
C1 N2 C16 118.9(10)
C1 N2 C4 120.9(11)
C16 N2 C4 119.6(10)
C15 N3 C11 117.9(9)
C15 N3 Ni1 125.9(8)
C11 N3 Ni1 116.2(8)
C21 N4 C17 116.9(10)
C21 N4 Ni1 125.1(8)
C17 N4 Ni1 117.3(8)
C30 N5 C39 117.2(12)
C30 N5 C31 118.1(12)
C39 N5 C31 124.5(11)
C30 N6 C45 121.0(12)
C30 N6 C33 123.1(13)
C45 N6 C33 115.1(13)
C44 N7 C40 117.6(11)
C44 N7 Ni2 123.7(8)
C40 N7 Ni2 118.6(9)
C46 N8 C50 116.7(10)
C46 N8 Ni2 118.3(9)
C50 N8 Ni2 125.0(8)
F4 P1 F5 92.7(8)
F4 P1 F6 88.0(6)
F5 P1 F6 88.9(5)
F4 P1 F2 90.7(8)
F5 P1 F2 176.5(8)
F6 P1 F2 91.9(7)
F4 P1 F3 178.2(7)
F5 P1 F3 87.0(7)
F6 P1 F3 90.2(5)
F2 P1 F3 89.6(8)
F4 P1 F1 91.3(6)
F5 P1 F1 92.4(5)
F6 P1 F1 178.6(6)
F2 P1 F1 86.8(6)
F3 P1 F1 90.5(5)
F10 P2 F8 93.8(10)
F10 P2 F12 85.1(11)
F8 P2 F12 90.0(11)
F10 P2 F7 179.3(13)
F8 P2 F7 86.9(12)
F12 P2 F7 95.1(10)
F10 P2 F11 85.1(10)
F8 P2 F11 178.5(13)
F12 P2 F11 91.0(9)
F7 P2 F11 94.2(12)
F10 P2 F9 99.4(12)
F8 P2 F9 93.5(10)
F12 P2 F9 174.2(11)
F7 P2 F9 80.4(9)
F11 P2 F9 85.7(8)
C1 Ni1 C23 125.9(5)
C1 Ni1 N3 91.4(4)
C23 Ni1 N3 106.6(4)
C1 Ni1 C22 96.6(5)
C23 Ni1 C22 40.4(5)
N3 Ni1 C22 141.5(4)
C1 Ni1 C24 166.6(5)
C23 Ni1 C24 40.8(5)
N3 Ni1 C24 94.6(4)
C22 Ni1 C24 71.3(5)
C1 Ni1 N4 91.9(5)
C23 Ni1 N4 130.3(4)
N3 Ni1 N4 102.8(4)
C22 Ni1 N4 114.4(4)
C24 Ni1 N4 98.4(4)
C52 Ni2 C30 125.7(8)
C52 Ni2 C51 42.0(6)
C30 Ni2 C51 96.0(5)
C52 Ni2 N8 105.9(5)
C30 Ni2 N8 88.9(5)
C51 Ni2 N8 141.1(5)
C52 Ni2 N7 133.2(6)
C30 Ni2 N7 91.7(6)
C51 Ni2 N7 117.2(5)
N8 Ni2 N7 101.2(4)
C52 Ni2 C53 40.0(6)
C30 Ni2 C53 165.7(6)
C51 Ni2 C53 72.4(6)
N8 Ni2 C53 94.9(5)
N7 Ni2 C53 101.0(5)
O1 C59 C60 97.9(15)
O1 C59 H59A 112.2
C60 C59 H59A 112.2
O1 C59 H59B 112.2
C60 C59 H59B 112.2
H59A C59 H59B 109.8
C61 C60 C59 107.7(15)
C61 C60 H60A 110.2
C59 C60 H60A 110.2
C61 C60 H60B 110.2
C59 C60 H60B 110.2
H60A C60 H60B 108.5
C62 C61 C60 104.2(15)
C62 C61 H61A 110.9
C60 C61 H61A 110.9
C62 C61 H61B 110.9
C60 C61 H61B 110.9
H61A C61 H61B 108.9
O1 C62 C61 104.5(15)
O1 C62 H62A 110.9
C61 C62 H62A 110.9
O1 C62 H62B 110.9
C61 C62 H62B 110.9
H62A C62 H62B 108.9
C62 O1 C59 113.3(18)
O2 C63 C64 101.7(16)
O2 C63 H63A 111.4
C64 C63 H63A 111.4
O2 C63 H63B 111.4
C64 C63 H63B 111.4
H63A C63 H63B 109.3
C65 C64 C63 108.6(16)
C65 C64 H64A 110.0
C63 C64 H64A 110.0
C65 C64 H64B 110.0
C63 C64 H64B 110.0
H64A C64 H64B 108.4
C66 C65 C64 108.2(18)
C66 C65 H65A 110.1
C64 C65 H65A 110.1
C66 C65 H65B 110.1
C64 C65 H65B 110.1
H65A C65 H65B 108.4
C65 C66 O2 103.1(18)
C65 C66 H66A 111.1
O2 C66 H66A 111.1
C65 C66 H66B 111.1
O2 C66 H66B 111.1
H66A C66 H66B 109.1
C63 O2 C66 111.9(17)
O3 C67 C68 98.5(16)
O3 C67 H67A 112.1
C68 C67 H67A 112.1
O3 C67 H67B 112.1
C68 C67 H67B 112.1
H67A C67 H67B 109.7
C69 C68 C67 105.1(17)
C69 C68 H68A 110.7
C67 C68 H68A 110.7
C69 C68 H68B 110.7
C67 C68 H68B 110.7
H68A C68 H68B 108.8
C70 C69 C68 104.0(18)
C70 C69 H69A 111.0
C68 C69 H69A 111.0
C70 C69 H69B 111.0
C68 C69 H69B 111.0
H69A C69 H69B 109.0
C69 C70 O3 102.1(18)
C69 C70 H70A 111.3
O3 C70 H70A 111.3
C69 C70 H70B 111.3
O3 C70 H70B 111.3
H70A C70 H70B 109.2
C70 O3 C67 113.5(17)
O4 C71 C72 100.3(15)
O4 C71 H71A 111.7
C72 C71 H71A 111.7
O4 C71 H71B 111.7
C72 C71 H71B 111.7
H71A C71 H71B 109.5
C73 C72 C71 107.2(18)
C73 C72 H72A 110.3
C71 C72 H72A 110.3
C73 C72 H72B 110.3
C71 C72 H72B 110.3
H72A C72 H72B 108.5
C74 C73 C72 100.3(19)
C74 C73 H73A 111.7
C72 C73 H73A 111.7
C74 C73 H73B 111.7
C72 C73 H73B 111.7
H73A C73 H73B 109.5
O4 C74 C73 104.0(19)
O4 C74 H74A 111.0
C73 C74 H74A 111.0
O4 C74 H74B 111.0
C73 C74 H74B 111.0
H74A C74 H74B 109.0
C71 O4 C74 112.8(17)

loop_
_geom_bond_atom_site_label_1
_geom_bond_atom_site_label_2
_geom_bond_distance
C1 N1 1.308(15)
C1 N2 1.367(14)
C1 Ni1 1.922(13)
C2 C7 1.500(17)
C2 N1 1.518(15)
C2 C5 1.548(17)
C2 C3 1.576(17)
C3 C9 1.494(17)
C3 C4 1.529(18)
C3 C8 1.541(17)
C4 N2 1.497(15)
C4 C6 1.514(18)
C4 H4 1.0000
C5 C6 1.545(19)
C5 H5A 0.9900
C5 H5B 0.9900
C6 H6A 0.9900
C6 H6B 0.9900
C7 H7A 0.9800
C7 H7B 0.9800
C7 H7C 0.9800
C8 H8A 0.9800
C8 H8B 0.9800
C8 H8C 0.9800
C9 H9A 0.9800
C9 H9B 0.9800
C9 H9C 0.9800
C10 C11 1.471(17)
C10 N1 1.482(15)
C10 H10A 0.9900
C10 H10B 0.9900
C11 C12 1.368(17)
C11 N3 1.386(16)
C12 C13 1.38(2)
C12 H12 0.9500
C13 C14 1.41(2)
C13 H13 0.9500
C14 C15 1.389(17)
C14 H14 0.9500
C15 N3 1.335(15)
C15 H15 0.9500
C16 N2 1.418(16)
C16 C17 1.497(17)
C16 H16A 0.9900
C16 H16B 0.9900
C17 N4 1.386(15)
C17 C18 1.400(18)
C18 C19 1.38(2)
C18 H18 0.9500
C19 C20 1.390(19)
C19 H19 0.9500
C20 C21 1.374(17)
C20 H20 0.9500
C21 N4 1.336(16)
C21 H21 0.9500
C22 C23 1.396(16)
C22 C29 1.505(17)
C22 Ni1 2.083(10)
C22 H22 0.9500
C23 C24 1.417(16)
C23 Ni1 1.939(10)
C23 H23 0.9500
C24 C25 1.531(18)
C24 Ni1 2.102(11)
C24 H24A 0.9900
C24 H24B 0.9900
C25 C26 1.557(16)
C25 H25A 0.9900
C25 H25B 0.9900
C26 C27 1.502(18)
C26 H26 0.9500
C27 C28 1.589(19)
C27 H27 0.9500
C28 C29 1.542(18)
C28 H28A 0.9900
C28 H28B 0.9900
C29 H29A 0.9900
C29 H29B 0.9900
C30 N5 1.323(17)
C30 N6 1.336(19)
C30 Ni2 1.945(15)
C31 C36 1.46(2)
C31 N5 1.539(18)
C31 C32 1.54(2)
C31 C34 1.58(2)
C32 C33 1.43(2)
C32 C37 1.51(2)
C32 C38 1.57(2)
C33 N6 1.487(19)
C33 C35 1.52(2)
C33 H33 1.0000
C34 C35 1.58(2)
C34 H34A 0.9900
C34 H34B 0.9900
C35 H35A 0.9900
C35 H35B 0.9900
C36 H36A 0.9800
C36 H36B 0.9800
C36 H36C 0.9800
C37 H37A 0.9800
C37 H37B 0.9800
C37 H37C 0.9800
C38 H38A 0.9800
C38 H38B 0.9800
C38 H38C 0.9800
C39 N5 1.458(19)
C39 C40 1.47(2)
C39 H39A 0.9900
C39 H39B 0.9900
C40 N7 1.373(16)
C40 C41 1.38(2)
C41 C42 1.37(2)
C41 H41 0.9500
C42 C43 1.38(2)
C42 H42 0.9500
C43 C44 1.39(2)
C43 H43 0.9500
C44 N7 1.372(16)
C44 H44 0.9500
C45 N6 1.436(19)
C45 C46 1.57(2)
C45 H45A 0.9900
C45 H45B 0.9900
C46 N8 1.310(17)
C46 C47 1.375(18)
C47 C48 1.41(2)
C47 H47 0.9500
C48 C49 1.34(2)
C48 H48 0.9500
C49 C50 1.391(17)
C49 H49 0.9500
C50 N8 1.359(16)
C50 H50 0.9500
C51 C52 1.428(19)
C51 C58 1.493(18)
C51 Ni2 2.055(11)
C51 H51A 0.9900
C51 H51B 0.9900
C52 C53 1.38(2)
C52 Ni2 1.911(13)
C52 H52 0.9500
C53 C54 1.509(19)
C53 Ni2 2.101(15)
C53 H53 0.9500
C54 C55 1.534(17)
C54 H54A 0.9900
C54 H54B 0.9900
C55 C56 1.52(2)
C55 H55A 0.9900
C55 H55B 0.9900
C56 C57 1.48(2)
C56 H56 0.9500
C57 C58 1.525(19)
C57 H57 0.9500
C58 H58A 0.9900
C58 H58B 0.9900
N3 Ni1 2.045(9)
N4 Ni1 2.127(10)
N7 Ni2 2.093(10)
N8 Ni2 2.064(9)
F1 P1 1.590(9)
F2 P1 1.581(10)
F3 P1 1.585(10)
F4 P1 1.538(10)
F5 P1 1.543(9)
F6 P1 1.572(9)
F7 P2 1.539(12)
F8 P2 1.483(11)
F9 P2 1.571(13)
F10 P2 1.470(10)
F11 P2 1.546(12)
F12 P2 1.524(11)
C59 O1 1.44(4)
C59 C60 1.53(3)
C59 H59A 0.9900
C59 H59B 0.9900
C60 C61 1.52(3)
C60 H60A 0.9900
C60 H60B 0.9900
C61 C62 1.51(4)
C61 H61A 0.9900
C61 H61B 0.9900
C62 O1 1.426(9)
C62 H62A 0.9900
C62 H62B 0.9900
C63 O2 1.46(4)
C63 C64 1.51(4)
C63 H63A 0.9900
C63 H63B 0.9900
C64 C65 1.459(18)
C64 H64A 0.9900
C64 H64B 0.9900
C65 C66 1.44(4)
C65 H65A 0.9900
C65 H65B 0.9900
C66 O2 1.45(4)
C66 H66A 0.9900
C66 H66B 0.9900
C67 O3 1.46(5)
C67 C68 1.49(4)
C67 H67A 0.9900
C67 H67B 0.9900
C68 C69 1.48(4)
C68 H68A 0.9900
C68 H68B 0.9900
C69 C70 1.44(4)
C69 H69A 0.9900
C69 H69B 0.9900
C70 O3 1.46(4)
C70 H70A 0.9900
C70 H70B 0.9900
C71 O4 1.441(17)
C71 C72 1.50(4)
C71 H71A 0.9900
C71 H71B 0.9900
C72 C73 1.50(5)
C72 H72A 0.9900
C72 H72B 0.9900
C73 C74 1.47(5)
C73 H73A 0.9900
C73 H73B 0.9900
C74 O4 1.45(4)
C74 H74A 0.9900
C74 H74B 0.9900
